data_7153893
loop_
_publ_author_name
'Zhao, Fei'
'Li, Yuexing'
'Wang, Yang'
'Zhang, Wen-Xiong'
'Xi, Zhenfeng'

_publ_section_title
;
 Selective synthesis of (Z)-2-enynyl-2-hydroxy-imidazolidine-4,5-diones
 via Cu(i)-mediated multicomponent coupling of terminal alkynes,
 carbodiimides and oxalyl chloride.
;
_journal_issue 21
_journal_name_full 'Organic &amp; biomolecular chemistry'
_journal_page_first 3336
_journal_page_last 3339
_journal_paper_doi 10.1039/c4ob00185k
_journal_volume 12
_journal_year 2014
_chemical_formula_sum 'C35 H40 Cl6 N2 O3'
_chemical_formula_weight 749.39
_chemical_name_systematic
; 
 ? 
;
_space_group_IT_number 14
_symmetry_cell_setting monoclinic
_symmetry_space_group_name_Hall '-P 2yn'
_symmetry_space_group_name_H-M 'P 1 21/n 1'
_atom_sites_solution_hydrogens geom
_atom_sites_solution_primary direct
_atom_sites_solution_secondary difmap
_audit_creation_method SHELXL-97
_cell_angle_alpha 90.00
_cell_angle_beta 106.01(3)
_cell_angle_gamma 90.00
_cell_formula_units_Z 4
_cell_length_a 10.058(2)
_cell_length_b 25.771(5)
_cell_length_c 14.912(3)
_cell_measurement_temperature 123(2)
_cell_measurement_theta_max 27.48
_cell_measurement_theta_min 2.19
_cell_volume 3715.3(14)
_computing_cell_refinement Rapid-AUTO
_computing_data_collection 'Rapid-AUTO (Rigaku,2000)'
_computing_data_reduction 'CrystalStructure (Rigaku/MSC,2000)'
_computing_molecular_graphics 'Siemens SHELXTL V4.2,(Sheldrick,1990)'
_computing_publication_material SHELXL-97,(Sheldrick,1997)
_computing_structure_refinement SHELXL-97,(Sheldrick,1997)
_computing_structure_solution SHELXS-97,(Sheldrick,1997)
_diffrn_ambient_temperature 123(2)
_diffrn_detector_area_resol_mean 10.00
_diffrn_measured_fraction_theta_full 0.998
_diffrn_measured_fraction_theta_max 0.998
_diffrn_measurement_device_type 'Rigaku RAXIS RAPID IP'
_diffrn_measurement_method \W
_diffrn_radiation_monochromator graphite
_diffrn_radiation_source 'fine-focus sealed tube'
_diffrn_radiation_type MoK\a
_diffrn_radiation_wavelength 0.71073
_diffrn_reflns_av_R_equivalents 0.0697
_diffrn_reflns_av_sigmaI/netI 0.3155
_diffrn_reflns_limit_h_max 13
_diffrn_reflns_limit_h_min -13
_diffrn_reflns_limit_k_max 33
_diffrn_reflns_limit_k_min -33
_diffrn_reflns_limit_l_max 19
_diffrn_reflns_limit_l_min -19
_diffrn_reflns_number 14812
_diffrn_reflns_theta_full 27.48
_diffrn_reflns_theta_max 27.48
_diffrn_reflns_theta_min 2.19
_diffrn_standards_decay_% 0
_diffrn_standards_interval_count 0
_diffrn_standards_interval_time 0
_diffrn_standards_number 0
_exptl_absorpt_coefficient_mu 0.499
_exptl_absorpt_correction_T_max 0.8648
_exptl_absorpt_correction_T_min 0.8255
_exptl_absorpt_correction_type empirical
_exptl_absorpt_process_details
; 
                                  HIGASHI, T. (1995). Abscor-Empirical 
                                  Absorption Correction based on Fourier 
                                  Series Approximation. 
                                  Rigaku Corporation,Tokyo,Japan. 
;
_exptl_crystal_density_diffrn 1.340
_exptl_crystal_density_method 'not measured'
_exptl_crystal_F_000 1560
_exptl_crystal_size_max 0.40
_exptl_crystal_size_mid 0.30
_exptl_crystal_size_min 0.30
_refine_diff_density_max 1.076
_refine_diff_density_min -0.835
_refine_diff_density_rms 0.084
_refine_ls_extinction_coef 0.0019(2)
_refine_ls_extinction_expression Fc^*^=kFc[1+0.001xFc^2^\l^3^/sin(2\q)]^-1/4^
_refine_ls_extinction_method SHELXL
_refine_ls_goodness_of_fit_ref 0.992
_refine_ls_hydrogen_treatment none
_refine_ls_matrix_type full
_refine_ls_number_parameters 420
_refine_ls_number_reflns 8509
_refine_ls_number_restraints 0
_refine_ls_restrained_S_all 0.992
_refine_ls_R_factor_all 0.1898
_refine_ls_R_factor_gt 0.0749
_refine_ls_shift/su_max 0.000
_refine_ls_shift/su_mean 0.000
_refine_ls_structure_factor_coef Fsqd
_refine_ls_weighting_details 'calc w=1/[\s^2^(Fo^2^)+(0.0180P)^2^+0.0000P] where P=(Fo^2^+2Fc^2^)/3'
_refine_ls_weighting_scheme calc
_refine_ls_wR_factor_gt 0.1394
_refine_ls_wR_factor_ref 0.1506
_reflns_number_gt 2381
_reflns_number_total 8509
_reflns_threshold_expression >2sigma(I)
_cod_data_source_file c4ob00185k2.cif
_cod_data_source_block lyx
_cod_depositor_comments
;
The following automatic conversions were performed:

'_exptl_absorpt_correction_type' value 'Empirical' changed to
'empirical' according to
/usr/data/users/saulius/crontab/automatic-downloads/current/RSC/lib/dictionaries/cif_core.dic
dictionary named 'cif_core.dic' version 2.4.2 from 2011-04-26.

Automatic conversion script
Id: cif_fix_values 2281 2013-09-26 08:29:07Z andrius 
;
_cod_original_cell_volume 3715.5(13)
_cod_original_sg_symbol_H-M P2(1)/n
_cod_database_code 7153893

loop_
_symmetry_equiv_pos_as_xyz
'x, y, z'
'-x+1/2, y+1/2, -z+1/2'
'-x, -y, -z'
'x-1/2, -y-1/2, z-1/2'

loop_
_atom_site_label
_atom_site_type_symbol
_atom_site_fract_x
_atom_site_fract_y
_atom_site_fract_z
_atom_site_U_iso_or_equiv
_atom_site_adp_type
_atom_site_occupancy
_atom_site_symmetry_multiplicity
_atom_site_calc_flag
_atom_site_refinement_flags
C1 C 0.9479(5) 0.05695(18) 0.4669(3) 0.0205(12) Uani 1 1 d .
C2 C 0.8572(5) 0.03383(18) 0.3750(4) 0.0256(13) Uani 1 1 d .
C3 C 0.7330(5) 0.03659(19) 0.4884(3) 0.0240(13) Uani 1 1 d .
C4 C 0.6189(5) -0.0037(2) 0.3291(4) 0.0266(13) Uani 1 1 d .
H4 H 0.5504 -0.0103 0.3653 0.032 Uiso 1 1 calc R
C5 C 0.6584(5) -0.05727(19) 0.2979(3) 0.0312(14) Uani 1 1 d .
H5A H 0.7259 -0.0527 0.2612 0.037 Uiso 1 1 calc R
H5B H 0.7028 -0.0784 0.3536 0.037 Uiso 1 1 calc R
C6 C 0.5302(5) -0.0858(2) 0.2386(4) 0.0393(16) Uani 1 1 d .
H6A H 0.5584 -0.1188 0.2153 0.047 Uiso 1 1 calc R
H6B H 0.4671 -0.0939 0.2772 0.047 Uiso 1 1 calc R
C7 C 0.4557(6) -0.0518(2) 0.1564(4) 0.0539(18) Uani 1 1 d .
H7A H 0.3693 -0.0694 0.1217 0.065 Uiso 1 1 calc R
H7B H 0.5149 -0.0481 0.1136 0.065 Uiso 1 1 calc R
C8 C 0.4197(5) 0.0025(2) 0.1852(4) 0.0442(17) Uani 1 1 d .
H8A H 0.3794 0.0234 0.1285 0.053 Uiso 1 1 calc R
H8B H 0.3491 -0.0006 0.2198 0.053 Uiso 1 1 calc R
C9 C 0.5448(5) 0.03008(19) 0.2452(3) 0.0314(14) Uani 1 1 d .
H9A H 0.5159 0.0632 0.2678 0.038 Uiso 1 1 calc R
H9B H 0.6093 0.0382 0.2077 0.038 Uiso 1 1 calc R
C10 C 0.9291(5) 0.08210(19) 0.6217(3) 0.0219(13) Uani 1 1 d .
H10 H 1.0303 0.0740 0.6416 0.026 Uiso 1 1 calc R
C11 C 0.8661(5) 0.05903(19) 0.6953(3) 0.0305(14) Uani 1 1 d .
H11A H 0.8762 0.0208 0.6970 0.037 Uiso 1 1 calc R
H11B H 0.7664 0.0675 0.6802 0.037 Uiso 1 1 calc R
C12 C 0.9432(5) 0.0824(2) 0.7902(4) 0.0422(16) Uani 1 1 d .
H12A H 0.9023 0.0686 0.8386 0.051 Uiso 1 1 calc R
H12B H 1.0411 0.0713 0.8063 0.051 Uiso 1 1 calc R
C13 C 0.9375(6) 0.1407(2) 0.7916(4) 0.0503(18) Uani 1 1 d .
H13A H 0.9951 0.1536 0.8525 0.060 Uiso 1 1 calc R
H13B H 0.8411 0.1520 0.7843 0.060 Uiso 1 1 calc R
C14 C 0.9902(6) 0.1645(2) 0.7121(4) 0.0446(16) Uani 1 1 d .
H14A H 0.9759 0.2025 0.7105 0.054 Uiso 1 1 calc R
H14B H 1.0907 0.1579 0.7249 0.054 Uiso 1 1 calc R
C15 C 0.9149(5) 0.14146(19) 0.6174(3) 0.0320(14) Uani 1 1 d .
H15A H 0.9551 0.1554 0.5688 0.038 Uiso 1 1 calc R
H15B H 0.8159 0.1512 0.6010 0.038 Uiso 1 1 calc R
C16 C 0.6160(4) 0.07373(19) 0.4883(3) 0.0203(12) Uani 1 1 d .
H16 H 0.5535 0.0636 0.5226 0.024 Uiso 1 1 calc R
C17 C 0.5929(5) 0.11927(19) 0.4445(3) 0.0204(12) Uani 1 1 d .
C18 C 0.4755(5) 0.15392(19) 0.4502(3) 0.0197(12) Uani 1 1 d .
C19 C 0.3722(4) 0.13813(19) 0.4891(3) 0.0240(13) Uani 1 1 d .
H19 H 0.3727 0.1034 0.5107 0.029 Uiso 1 1 calc R
C20 C 0.2693(5) 0.17095(19) 0.4975(3) 0.0243(13) Uani 1 1 d .
H20 H 0.2002 0.1583 0.5244 0.029 Uiso 1 1 calc R
C21 C 0.2629(5) 0.2220(2) 0.4680(3) 0.0272(14) Uani 1 1 d .
C22 C 0.3643(5) 0.23823(19) 0.4258(3) 0.0273(13) Uani 1 1 d .
H22 H 0.3622 0.2727 0.4026 0.033 Uiso 1 1 calc R
C23 C 0.4676(5) 0.20437(19) 0.4174(3) 0.0255(13) Uani 1 1 d .
H23 H 0.5349 0.2162 0.3883 0.031 Uiso 1 1 calc R
C24 C 0.1500(5) 0.2586(2) 0.4777(4) 0.0394(16) Uani 1 1 d .
H24A H 0.0643 0.2390 0.4711 0.059 Uiso 1 1 calc R
H24B H 0.1348 0.2852 0.4290 0.059 Uiso 1 1 calc R
H24C H 0.1777 0.2751 0.5392 0.059 Uiso 1 1 calc R
C25 C 0.6843(5) 0.13916(18) 0.3943(3) 0.0217(13) Uani 1 1 d .
C26 C 0.7568(5) 0.15804(19) 0.3529(3) 0.0231(13) Uani 1 1 d .
C27 C 0.8458(5) 0.18426(19) 0.3042(3) 0.0216(13) Uani 1 1 d .
C28 C 0.8051(5) 0.2326(2) 0.2628(3) 0.0287(14) Uani 1 1 d .
H28 H 0.7183 0.2469 0.2636 0.034 Uiso 1 1 calc R
C29 C 0.8907(5) 0.2598(2) 0.2208(3) 0.0341(15) Uani 1 1 d .
H29 H 0.8627 0.2927 0.1934 0.041 Uiso 1 1 calc R
C30 C 1.0165(5) 0.2392(2) 0.2187(3) 0.0266(14) Uani 1 1 d .
C31 C 1.0557(5) 0.1909(2) 0.2579(3) 0.0288(14) Uani 1 1 d .
H31 H 1.1420 0.1766 0.2560 0.035 Uiso 1 1 calc R
C32 C 0.9713(5) 0.16322(19) 0.2997(3) 0.0271(14) Uani 1 1 d .
H32 H 0.9988 0.1299 0.3253 0.033 Uiso 1 1 calc R
C33 C 1.1111(5) 0.2699(2) 0.1741(4) 0.0545(19) Uani 1 1 d .
H33A H 1.2070 0.2586 0.2005 0.082 Uiso 1 1 calc R
H33B H 1.1035 0.3070 0.1865 0.082 Uiso 1 1 calc R
H33C H 1.0836 0.2640 0.1066 0.082 Uiso 1 1 calc R
C34 C 0.4070(6) 0.4278(2) 0.6127(4) 0.0503(18) Uani 1 1 d .
H34 H 0.3828 0.4229 0.6728 0.060 Uiso 1 1 d R
C35 C 0.3029(8) 0.1641(3) 0.0496(5) 0.086(2) Uani 1 1 d .
H35 H 0.2107 0.1574 0.0605 0.103 Uiso 1 1 calc R
Cl1 Cl 0.3200(2) 0.48230(7) 0.55689(12) 0.0888(7) Uani 1 1 d .
Cl2 Cl 0.3616(3) 0.37194(8) 0.54619(14) 0.1287(10) Uani 1 1 d .
Cl3 Cl 0.5875(2) 0.43610(8) 0.63776(16) 0.1046(8) Uani 1 1 d .
Cl4 Cl 0.29048(17) 0.22447(7) -0.00258(13) 0.0743(6) Uani 1 1 d .
Cl5 Cl 0.4216(2) 0.16503(8) 0.16000(15) 0.1059(8) Uani 1 1 d .
Cl6 Cl 0.3270(3) 0.11617(10) -0.01921(17) 0.1500(12) Uani 1 1 d .
N1 N 0.8717(4) 0.05884(14) 0.5277(3) 0.0177(10) Uani 1 1 d .
N2 N 0.7365(4) 0.02218(14) 0.3926(3) 0.0179(10) Uani 1 1 d .
O1 O 1.0701(3) 0.07123(12) 0.4792(2) 0.0260(9) Uani 1 1 d .
O2 O 0.8917(3) 0.02890(13) 0.3040(2) 0.0289(9) Uani 1 1 d .
O3 O 0.7106(3) -0.00775(13) 0.5374(2) 0.0265(9) Uani 1 1 d .
H3 H 0.7731 -0.0296 0.5388 0.040 Uiso 1 1 calc R

loop_
_atom_site_aniso_label
_atom_site_aniso_U_11
_atom_site_aniso_U_22
_atom_site_aniso_U_33
_atom_site_aniso_U_23
_atom_site_aniso_U_13
_atom_site_aniso_U_12
C1 0.021(3) 0.010(3) 0.028(3) 0.008(2) 0.004(3) 0.005(2)
C2 0.028(3) 0.011(3) 0.035(4) 0.005(3) 0.004(3) 0.001(2)
C3 0.021(3) 0.024(4) 0.024(3) 0.002(3) 0.002(3) -0.006(3)
C4 0.019(3) 0.022(4) 0.033(3) -0.002(3) -0.001(3) -0.006(2)
C5 0.027(3) 0.032(4) 0.033(4) 0.002(3) 0.005(3) 0.001(3)
C6 0.039(4) 0.030(4) 0.039(4) -0.007(3) -0.007(3) -0.005(3)
C7 0.038(4) 0.050(5) 0.056(5) -0.012(4) -0.016(3) -0.007(3)
C8 0.032(4) 0.046(5) 0.043(4) 0.000(3) -0.009(3) -0.001(3)
C9 0.024(3) 0.027(4) 0.038(4) 0.002(3) 0.001(3) 0.006(3)
C10 0.019(3) 0.022(4) 0.023(3) -0.007(3) 0.003(3) -0.001(2)
C11 0.035(3) 0.031(4) 0.025(3) -0.002(3) 0.009(3) 0.005(3)
C12 0.048(4) 0.049(5) 0.029(4) -0.010(3) 0.009(3) 0.013(3)
C13 0.036(4) 0.066(5) 0.041(4) -0.017(4) -0.004(3) 0.024(3)
C14 0.046(4) 0.021(4) 0.058(4) -0.012(3) -0.002(3) -0.001(3)
C15 0.034(4) 0.025(4) 0.036(4) -0.005(3) 0.007(3) -0.004(3)
C16 0.007(3) 0.032(4) 0.023(3) -0.004(3) 0.006(2) -0.001(2)
C17 0.016(3) 0.014(3) 0.030(3) 0.001(3) 0.004(3) -0.001(2)
C18 0.015(3) 0.020(3) 0.022(3) 0.004(2) 0.001(2) -0.001(2)
C19 0.016(3) 0.020(3) 0.033(3) 0.006(3) 0.002(3) -0.001(2)
C20 0.020(3) 0.017(3) 0.039(4) 0.002(3) 0.014(3) 0.001(2)
C21 0.011(3) 0.036(4) 0.030(4) -0.009(3) -0.002(3) 0.003(3)
C22 0.023(3) 0.020(3) 0.033(4) 0.002(3) -0.002(3) 0.002(3)
C23 0.022(3) 0.023(4) 0.033(4) 0.001(3) 0.009(3) 0.000(3)
C24 0.029(4) 0.039(4) 0.051(4) -0.004(3) 0.012(3) 0.010(3)
C25 0.017(3) 0.014(3) 0.032(3) 0.003(3) 0.004(3) 0.004(2)
C26 0.016(3) 0.023(3) 0.026(3) 0.008(3) 0.000(3) 0.007(2)
C27 0.018(3) 0.022(3) 0.024(3) -0.003(3) 0.005(3) -0.008(2)
C28 0.021(3) 0.029(4) 0.033(4) 0.002(3) 0.002(3) 0.007(3)
C29 0.034(4) 0.033(4) 0.034(4) 0.010(3) 0.008(3) -0.007(3)
C30 0.018(3) 0.044(4) 0.020(3) -0.002(3) 0.007(3) -0.009(3)
C31 0.015(3) 0.040(4) 0.033(4) 0.004(3) 0.008(3) -0.004(3)
C32 0.023(3) 0.031(4) 0.027(3) 0.002(3) 0.006(3) 0.000(3)
C33 0.047(4) 0.074(5) 0.043(4) 0.008(4) 0.013(3) -0.006(4)
C34 0.056(4) 0.062(5) 0.027(4) -0.001(3) 0.000(3) -0.031(4)
C35 0.113(7) 0.072(6) 0.066(6) 0.003(5) 0.014(5) -0.002(5)
Cl1 0.1167(18) 0.0636(15) 0.0588(14) 0.0009(11) -0.0217(12) -0.0097(13)
Cl2 0.205(3) 0.0571(16) 0.0736(16) -0.0024(12) -0.0451(16) -0.0331(15)
Cl3 0.0769(15) 0.0903(17) 0.171(2) -0.0090(16) 0.0749(16) -0.0131(13)
Cl4 0.0637(13) 0.0823(15) 0.0835(15) 0.0304(12) 0.0313(11) 0.0186(11)
Cl5 0.1193(19) 0.0812(18) 0.0850(16) 0.0254(13) -0.0258(14) 0.0011(14)
Cl6 0.271(4) 0.085(2) 0.114(2) -0.0159(16) 0.086(2) 0.029(2)
N1 0.009(2) 0.016(3) 0.028(3) 0.003(2) 0.006(2) -0.0007(19)
N2 0.014(2) 0.017(3) 0.021(3) 0.000(2) 0.002(2) -0.0003(19)
O1 0.014(2) 0.028(2) 0.035(2) 0.0037(18) 0.0050(18) 0.0012(16)
O2 0.028(2) 0.036(3) 0.024(2) -0.0045(18) 0.0097(18) 0.0038(17)
O3 0.024(2) 0.020(2) 0.037(2) 0.0092(18) 0.0119(19) 0.0036(16)

loop_
_atom_type_symbol
_atom_type_description
_atom_type_scat_dispersion_real
_atom_type_scat_dispersion_imag
_atom_type_scat_source
C C 0.0033 0.0016 'International Tables Vol C Tables 4.2.6.8 and 6.1.1.4'
H H 0.0000 0.0000 'International Tables Vol C Tables 4.2.6.8 and 6.1.1.4'
N N 0.0061 0.0033 'International Tables Vol C Tables 4.2.6.8 and 6.1.1.4'
O O 0.0106 0.0060 'International Tables Vol C Tables 4.2.6.8 and 6.1.1.4'
Cl Cl 0.1484 0.1585 'International Tables Vol C Tables 4.2.6.8 and 6.1.1.4'

loop_
_geom_angle_atom_site_label_1
_geom_angle_atom_site_label_2
_geom_angle_atom_site_label_3
_geom_angle
O1 C1 N1 127.9(5)
O1 C1 C2 124.3(4)
N1 C1 C2 107.9(4)
O2 C2 N2 129.9(5)
O2 C2 C1 125.2(5)
N2 C2 C1 104.9(4)
O3 C3 N1 112.3(4)
O3 C3 N2 110.2(4)
N1 C3 N2 102.0(3)
O3 C3 C16 106.1(4)
N1 C3 C16 113.9(4)
N2 C3 C16 112.4(4)
N2 C4 C9 113.2(4)
N2 C4 C5 112.0(4)
C9 C4 C5 111.6(4)
N2 C4 H4 106.5
C9 C4 H4 106.5
C5 C4 H4 106.5
C6 C5 C4 110.9(4)
C6 C5 H5A 109.5
C4 C5 H5A 109.5
C6 C5 H5B 109.5
C4 C5 H5B 109.5
H5A C5 H5B 108.1
C7 C6 C5 109.7(5)
C7 C6 H6A 109.7
C5 C6 H6A 109.7
C7 C6 H6B 109.7
C5 C6 H6B 109.7
H6A C6 H6B 108.2
C6 C7 C8 113.6(5)
C6 C7 H7A 108.8
C8 C7 H7A 108.8
C6 C7 H7B 108.8
C8 C7 H7B 108.8
H7A C7 H7B 107.7
C9 C8 C7 111.9(5)
C9 C8 H8A 109.2
C7 C8 H8A 109.2
C9 C8 H8B 109.2
C7 C8 H8B 109.2
H8A C8 H8B 107.9
C8 C9 C4 110.8(4)
C8 C9 H9A 109.5
C4 C9 H9A 109.5
C8 C9 H9B 109.5
C4 C9 H9B 109.5
H9A C9 H9B 108.1
N1 C10 C11 112.9(4)
N1 C10 C15 110.8(4)
C11 C10 C15 111.3(4)
N1 C10 H10 107.1
C11 C10 H10 107.1
C15 C10 H10 107.1
C10 C11 C12 107.8(4)
C10 C11 H11A 110.2
C12 C11 H11A 110.2
C10 C11 H11B 110.2
C12 C11 H11B 110.2
H11A C11 H11B 108.5
C13 C12 C11 113.1(5)
C13 C12 H12A 109.0
C11 C12 H12A 109.0
C13 C12 H12B 109.0
C11 C12 H12B 109.0
H12A C12 H12B 107.8
C12 C13 C14 111.2(4)
C12 C13 H13A 109.4
C14 C13 H13A 109.4
C12 C13 H13B 109.4
C14 C13 H13B 109.4
H13A C13 H13B 108.0
C15 C14 C13 111.5(4)
C15 C14 H14A 109.3
C13 C14 H14A 109.3
C15 C14 H14B 109.3
C13 C14 H14B 109.3
H14A C14 H14B 108.0
C14 C15 C10 109.4(4)
C14 C15 H15A 109.8
C10 C15 H15A 109.8
C14 C15 H15B 109.8
C10 C15 H15B 109.8
H15A C15 H15B 108.2
C17 C16 C3 125.9(4)
C17 C16 H16 117.0
C3 C16 H16 117.0
C16 C17 C25 121.4(5)
C16 C17 C18 122.0(4)
C25 C17 C18 116.5(4)
C23 C18 C19 116.6(5)
C23 C18 C17 120.5(4)
C19 C18 C17 122.8(4)
C20 C19 C18 122.1(5)
C20 C19 H19 119.0
C18 C19 H19 119.0
C19 C20 C21 121.9(5)
C19 C20 H20 119.1
C21 C20 H20 119.1
C20 C21 C22 116.8(5)
C20 C21 C24 122.1(5)
C22 C21 C24 121.0(5)
C23 C22 C21 120.5(5)
C23 C22 H22 119.7
C21 C22 H22 119.7
C18 C23 C22 122.0(5)
C18 C23 H23 119.0
C22 C23 H23 119.0
C21 C24 H24A 109.5
C21 C24 H24B 109.5
H24A C24 H24B 109.5
C21 C24 H24C 109.5
H24A C24 H24C 109.5
H24B C24 H24C 109.5
C26 C25 C17 176.6(5)
C25 C26 C27 176.8(5)
C32 C27 C28 119.0(4)
C32 C27 C26 122.0(5)
C28 C27 C26 119.0(4)
C29 C28 C27 120.4(5)
C29 C28 H28 119.8
C27 C28 H28 119.8
C30 C29 C28 120.2(5)
C30 C29 H29 119.9
C28 C29 H29 119.9
C29 C30 C31 119.5(5)
C29 C30 C33 119.7(5)
C31 C30 C33 120.8(5)
C32 C31 C30 121.0(5)
C32 C31 H31 119.5
C30 C31 H31 119.5
C31 C32 C27 119.9(5)
C31 C32 H32 120.1
C27 C32 H32 120.1
C30 C33 H33A 109.5
C30 C33 H33B 109.5
H33A C33 H33B 109.5
C30 C33 H33C 109.5
H33A C33 H33C 109.5
H33B C33 H33C 109.5
Cl2 C34 Cl1 112.2(3)
Cl2 C34 Cl3 108.3(3)
Cl1 C34 Cl3 110.9(3)
Cl2 C34 H34 108.4
Cl1 C34 H34 108.5
Cl3 C34 H34 108.4
Cl6 C35 Cl4 113.3(4)
Cl6 C35 Cl5 114.4(4)
Cl4 C35 Cl5 110.9(4)
Cl6 C35 H35 105.8
Cl4 C35 H35 105.8
Cl5 C35 H35 105.8
C1 N1 C3 111.9(4)
C1 N1 C10 120.4(4)
C3 N1 C10 127.6(4)
C2 N2 C4 126.1(4)
C2 N2 C3 113.2(4)
C4 N2 C3 120.6(4)
C3 O3 H3 109.5

loop_
_geom_bond_atom_site_label_1
_geom_bond_atom_site_label_2
_geom_bond_distance
C1 O1 1.247(5)
C1 N1 1.340(5)
C1 C2 1.541(6)
C2 O2 1.208(5)
C2 N2 1.346(5)
C3 O3 1.407(5)
C3 N1 1.472(5)
C3 N2 1.485(5)
C3 C16 1.517(6)
C4 N2 1.457(5)
C4 C9 1.538(6)
C4 C5 1.543(6)
C4 H4 1.0000
C5 C6 1.535(6)
C5 H5A 0.9900
C5 H5B 0.9900
C6 C7 1.524(7)
C6 H6A 0.9900
C6 H6B 0.9900
C7 C8 1.536(7)
C7 H7A 0.9900
C7 H7B 0.9900
C8 C9 1.506(6)
C8 H8A 0.9900
C8 H8B 0.9900
C9 H9A 0.9900
C9 H9B 0.9900
C10 N1 1.487(5)
C10 C11 1.531(6)
C10 C15 1.536(6)
C10 H10 1.0000
C11 C12 1.537(6)
C11 H11A 0.9900
C11 H11B 0.9900
C12 C13 1.505(7)
C12 H12A 0.9900
C12 H12B 0.9900
C13 C14 1.551(7)
C13 H13A 0.9900
C13 H13B 0.9900
C14 C15 1.527(6)
C14 H14A 0.9900
C14 H14B 0.9900
C15 H15A 0.9900
C15 H15B 0.9900
C16 C17 1.332(6)
C16 H16 0.9500
C17 C25 1.432(6)
C17 C18 1.502(6)
C18 C23 1.384(6)
C18 C19 1.384(6)
C19 C20 1.369(6)
C19 H19 0.9500
C20 C21 1.383(6)
C20 H20 0.9500
C21 C22 1.402(6)
C21 C24 1.513(6)
C22 C23 1.389(6)
C22 H22 0.9500
C23 H23 0.9500
C24 H24A 0.9800
C24 H24B 0.9800
C24 H24C 0.9800
C25 C26 1.181(6)
C26 C27 1.465(6)
C27 C32 1.392(6)
C27 C28 1.401(6)
C28 C29 1.386(6)
C28 H28 0.9500
C29 C30 1.381(6)
C29 H29 0.9500
C30 C31 1.384(6)
C30 C33 1.525(6)
C31 C32 1.383(6)
C31 H31 0.9500
C32 H32 0.9500
C33 H33A 0.9800
C33 H33B 0.9800
C33 H33C 0.9800
C34 Cl2 1.737(6)
C34 Cl1 1.740(6)
C34 Cl3 1.763(5)
C34 H34 1.0000
C35 Cl6 1.665(7)
C35 Cl4 1.729(7)
C35 Cl5 1.747(7)
C35 H35 1.0000
O3 H3 0.8400

loop_
_geom_hbond_atom_site_label_D
_geom_hbond_atom_site_label_H
_geom_hbond_atom_site_label_A
_geom_hbond_distance_DH
_geom_hbond_distance_HA
_geom_hbond_distance_DA
_geom_hbond_angle_DHA
_geom_hbond_site_symmetry_A
O3 H3 O1 0.84 1.99 2.811(4) 167.2 3_756

loop_
_geom_torsion_atom_site_label_1
_geom_torsion_atom_site_label_2
_geom_torsion_atom_site_label_3
_geom_torsion_atom_site_label_4
_geom_torsion
O1 C1 C2 O2 -3.2(8)
N1 C1 C2 O2 176.4(5)
O1 C1 C2 N2 177.9(4)
N1 C1 C2 N2 -2.6(5)
N2 C4 C5 C6 174.7(4)
C9 C4 C5 C6 -57.1(5)
C4 C5 C6 C7 55.2(6)
C5 C6 C7 C8 -54.0(6)
C6 C7 C8 C9 53.9(6)
C7 C8 C9 C4 -53.2(6)
N2 C4 C9 C8 -176.7(4)
C5 C4 C9 C8 55.7(5)
N1 C10 C11 C12 174.8(4)
C15 C10 C11 C12 -59.8(5)
C10 C11 C12 C13 57.3(5)
C11 C12 C13 C14 -54.4(6)
C12 C13 C14 C15 53.0(6)
C13 C14 C15 C10 -55.4(6)
N1 C10 C15 C14 -173.1(4)
C11 C10 C15 C14 60.3(5)
O3 C3 C16 C17 -175.7(5)
N1 C3 C16 C17 60.2(6)
N2 C3 C16 C17 -55.2(6)
C3 C16 C17 C25 -2.7(8)
C3 C16 C17 C18 -178.7(4)
C16 C17 C18 C23 169.1(5)
C25 C17 C18 C23 -7.1(7)
C16 C17 C18 C19 -9.7(7)
C25 C17 C18 C19 174.1(5)
C23 C18 C19 C20 -1.8(7)
C17 C18 C19 C20 177.0(5)
C18 C19 C20 C21 -0.4(8)
C19 C20 C21 C22 2.3(8)
C19 C20 C21 C24 -179.6(5)
C20 C21 C22 C23 -2.0(7)
C24 C21 C22 C23 179.9(4)
C19 C18 C23 C22 2.1(7)
C17 C18 C23 C22 -176.8(4)
C21 C22 C23 C18 -0.2(8)
C16 C17 C25 C26 -163(9)
C18 C17 C25 C26 13(10)
C17 C25 C26 C27 26(17)
C25 C26 C27 C32 133(10)
C25 C26 C27 C28 -45(10)
C32 C27 C28 C29 -2.1(8)
C26 C27 C28 C29 176.3(5)
C27 C28 C29 C30 0.5(8)
C28 C29 C30 C31 0.7(8)
C28 C29 C30 C33 -178.7(5)
C29 C30 C31 C32 -0.5(8)
C33 C30 C31 C32 179.0(5)
C30 C31 C32 C27 -1.1(8)
C28 C27 C32 C31 2.3(7)
C26 C27 C32 C31 -176.0(5)
O1 C1 N1 C3 -178.0(5)
C2 C1 N1 C3 2.5(5)
O1 C1 N1 C10 2.8(8)
C2 C1 N1 C10 -176.7(4)
O3 C3 N1 C1 116.5(4)
N2 C3 N1 C1 -1.5(5)
C16 C3 N1 C1 -122.8(4)
O3 C3 N1 C10 -64.3(6)
N2 C3 N1 C10 177.7(4)
C16 C3 N1 C10 56.4(6)
C11 C10 N1 C1 -152.0(4)
C15 C10 N1 C1 82.3(5)
C11 C10 N1 C3 28.9(6)
C15 C10 N1 C3 -96.8(5)
O2 C2 N2 C4 5.1(8)
C1 C2 N2 C4 -176.0(4)
O2 C2 N2 C3 -177.2(5)
C1 C2 N2 C3 1.7(5)
C9 C4 N2 C2 -69.8(6)
C5 C4 N2 C2 57.6(6)
C9 C4 N2 C3 112.7(5)
C5 C4 N2 C3 -120.0(5)
O3 C3 N2 C2 -119.8(4)
N1 C3 N2 C2 -0.3(5)
C16 C3 N2 C2 122.0(4)
O3 C3 N2 C4 58.0(5)
N1 C3 N2 C4 177.5(4)
C16 C3 N2 C4 -60.1(6)
